data_2000778
loop_
_publ_author_name
'Keane, P. M.'
'Ibers, J. A.'

_publ_section_title
;
 Structure of KErTe~2~
;
_journal_issue 7
_journal_name_full 'Acta Crystallographica Section C'
_journal_page_first 1301
_journal_page_last 1303
_journal_paper_doi 10.1107/S0108270191014208
_journal_volume 48
_journal_year 1992
_chemical_formula_sum 'Er K Te2'
_chemical_formula_weight 461.56
_symmetry_cell_setting trigonal
_symmetry_space_group_name_Hall '-R 3 2"'
_symmetry_space_group_name_H-M 'R -3 m'
_cell_angle_alpha 90.0
_cell_angle_beta 90.0
_cell_angle_gamma 120.0
_cell_formula_units_Z 3
_cell_length_a 4.410(2)
_cell_length_b 4.410(2)
_cell_length_c 24.27(2)
_cell_volume 408.8(4)
_diffrn_radiation_type Mo
_diffrn_radiation_wavelength 0.7093
_exptl_absorpt_coefficient_mu 26.7
_exptl_crystal_density_diffrn 5.626
_exptl_crystal_F_000 189.1
_cod_data_source_file st0551.cif
_cod_data_source_block st0551a
_cod_original_cell_volume 264.9(4)
_cod_original_sg_symbol_H-M 'R -3 m {hexagonal axes}'
_cod_original_formula_sum 'Er1 K1 Te2'
_cod_database_code 2000778

loop_
_atom_site_label
_atom_site_fract_x
_atom_site_fract_y
_atom_site_fract_z
K .0 .0 .5
Er .0 .0 .0
Te .0 .0 .26353(3)
